data_4306414
loop_
_publ_author_name
'Mariappan Kadarkaraisamy'
'Gerald Caple'
'Andrea R. Gorden'
'Marie A. Squire'
'Andrew G. Sykes'

_publ_section_title
;
Large Amplitude, Proton- and Cation-Activated Latch-Type Mechanical
Switches: O-Protonated Amides Stabilized by Intramolecular, Low-Barrier
Hydrogen Bonds within Macrocycles
;
_journal_name_full 'Inorganic Chemistry'
_journal_page_first 11644
_journal_page_last 11655
_journal_paper_doi 10.1021/ic801238a
_journal_volume 47
_journal_year 2008
_chemical_formula_moiety 'C24 H27 N1 O7 Pb, 2(Cl O4)'
_chemical_formula_sum 'C24 H27 Cl2 N O15 Pb'
_chemical_formula_weight 847.6
_chemical_name_common '[AQNHC(O)CH3.Pb](ClO4)2-(6)'
_chemical_name_systematic
;
 ?
;
_space_group_IT_number 14
_symmetry_cell_setting monoclinic
_symmetry_space_group_name_Hall '-P 2ybc'
_symmetry_space_group_name_H-M 'P 1 21/c 1'
_atom_sites_solution_hydrogens geom
_atom_sites_solution_primary direct
_atom_sites_solution_secondary difmap
_audit_creation_method SHELXL-97
_cell_angle_alpha 90.00
_cell_angle_beta 102.0280(10)
_cell_angle_gamma 90.00
_cell_formula_units_Z 4
_cell_length_a 11.6983(7)
_cell_length_b 14.9918(9)
_cell_length_c 16.0738(10)
_cell_measurement_reflns_used 9891
_cell_measurement_temperature 100(2)
_cell_measurement_theta_max 25.37
_cell_measurement_theta_min 2.59
_cell_volume 2757.1(3)
_computing_cell_refinement 'Bruker SAINT (Bruker, 2006)'
_computing_data_collection 'Bruker APEXII (Bruker, 2006)'
_computing_data_reduction 'Bruker SAINT (Bruker, 2006)'
_computing_molecular_graphics 'Ortep-3(Farrugia, 1997)'
_computing_publication_material 'WinGX(Farrugia, 1999)'
_computing_structure_refinement 'SHELXL-97 (Sheldrick, 1997a)'
_computing_structure_solution SIR92
_diffrn_ambient_temperature 100(2)
_diffrn_measured_fraction_theta_full 1.000
_diffrn_measured_fraction_theta_max 1.000
_diffrn_measurement_device_type 'CCD area detector'
_diffrn_measurement_method 'phi and omega scans'
_diffrn_radiation_monochromator graphite
_diffrn_radiation_source 'fine-focus sealed tube'
_diffrn_radiation_type MoK\a
_diffrn_radiation_wavelength 0.71073
_diffrn_reflns_av_R_equivalents 0.0430
_diffrn_reflns_av_sigmaI/netI 0.0299
_diffrn_reflns_limit_h_max 13
_diffrn_reflns_limit_h_min -13
_diffrn_reflns_limit_k_max 17
_diffrn_reflns_limit_k_min -17
_diffrn_reflns_limit_l_max 19
_diffrn_reflns_limit_l_min -19
_diffrn_reflns_number 26345
_diffrn_reflns_theta_full 25.00
_diffrn_reflns_theta_max 25.00
_diffrn_reflns_theta_min 1.78
_diffrn_standards_decay_% 0
_diffrn_standards_interval_count 0
_diffrn_standards_interval_time 0
_diffrn_standards_number 0
_exptl_absorpt_coefficient_mu 6.392
_exptl_absorpt_correction_T_max 0.5674
_exptl_absorpt_correction_T_min 0.1792
_exptl_absorpt_correction_type multi-scan
_exptl_absorpt_process_details SADABS
_exptl_crystal_colour colorless
_exptl_crystal_density_diffrn 2.042
_exptl_crystal_density_method 'not measured'
_exptl_crystal_description plate
_exptl_crystal_F_000 1656
_exptl_crystal_size_max 0.41
_exptl_crystal_size_mid 0.35
_exptl_crystal_size_min 0.10
_refine_diff_density_max 1.532
_refine_diff_density_min -0.713
_refine_diff_density_rms 0.119
_refine_ls_extinction_method none
_refine_ls_goodness_of_fit_ref 1.042
_refine_ls_hydrogen_treatment mixed
_refine_ls_matrix_type full
_refine_ls_number_parameters 392
_refine_ls_number_reflns 4853
_refine_ls_number_restraints 0
_refine_ls_restrained_S_all 1.042
_refine_ls_R_factor_all 0.0360
_refine_ls_R_factor_gt 0.0242
_refine_ls_shift/su_max 0.002
_refine_ls_shift/su_mean 0.000
_refine_ls_structure_factor_coef Fsqd
_refine_ls_weighting_details 'calc w=1/[\s^2^(Fo^2^)+(0.0311P)^2^+4.5768P] where P=(Fo^2^+2Fc^2^)/3'
_refine_ls_weighting_scheme calc
_refine_ls_wR_factor_gt 0.0576
_refine_ls_wR_factor_ref 0.0642
_reflns_number_gt 4000
_reflns_number_total 4853
_reflns_threshold_expression >2sigma(I)
_cod_data_source_file ic801238a_si_003_05.cif
_cod_data_source_block 08055
_cod_depositor_comments
;
The following automatic conversions were performed:
'_symmetry_cell_setting' value 'Monoclinic' changed to 'monoclinic'
according to '/home/saulius/struct/CIF-dictionaries/cif_core.dic'
dictionary named 'cif_core.dic' version 2.4.1 from 2010-06-29.

Automatic conversion script
Id: cif_fix_enum 1527 2010-12-29 10:47:43Z saulius 
;
_cod_original_sg_symbol_H-M 'P 21/c'
_cod_original_formula_sum 'C24 H27 Cl2 N1 O15 Pb'
_cod_database_code 4306414

loop_
_symmetry_equiv_pos_as_xyz
'x, y, z'
'-x, y+1/2, -z+1/2'
'-x, -y, -z'
'x, -y-1/2, z-1/2'

loop_
_atom_site_label
_atom_site_type_symbol
_atom_site_fract_x
_atom_site_fract_y
_atom_site_fract_z
_atom_site_U_iso_or_equiv
_atom_site_adp_type
_atom_site_occupancy
_atom_site_symmetry_multiplicity
_atom_site_calc_flag
_atom_site_refinement_flags
_atom_site_disorder_assembly
_atom_site_disorder_group
C1 C 0.5482(4) 1.1706(3) 0.6391(3) 0.0199(10) Uani 1 1 d . . .
C2 C 0.4997(4) 1.2484(3) 0.5997(3) 0.0265(11) Uani 1 1 d . . .
H2 H 0.5451 1.3013 0.6034 0.032 Uiso 1 1 calc R . .
C3 C 0.3840(4) 1.2484(3) 0.5549(3) 0.0274(11) Uani 1 1 d . . .
H3 H 0.3509 1.3015 0.5279 0.033 Uiso 1 1 calc R . .
C4 C 0.3176(4) 1.1723(3) 0.5494(3) 0.0245(10) Uani 1 1 d . . .
H4 H 0.2380 1.1735 0.5205 0.029 Uiso 1 1 calc R . .
C5 C 0.3670(4) 1.0931(3) 0.5863(3) 0.0206(10) Uani 1 1 d . . .
C6 C 0.2945(4) 1.0115(3) 0.5755(3) 0.0232(10) Uani 1 1 d . . .
C7 C 0.3520(4) 0.9251(3) 0.6030(3) 0.0205(10) Uani 1 1 d . . .
C8 C 0.2886(4) 0.8459(3) 0.5819(3) 0.0235(10) Uani 1 1 d . . .
H8 H 0.2092 0.8480 0.5529 0.028 Uiso 1 1 calc R . .
C9 C 0.3423(4) 0.7654(3) 0.6036(3) 0.0273(11) Uani 1 1 d . . .
H9 H 0.3003 0.7116 0.5878 0.033 Uiso 1 1 calc R . .
C10 C 0.4568(4) 0.7616(3) 0.6482(3) 0.0240(11) Uani 1 1 d . . .
H10 H 0.4927 0.7054 0.6634 0.029 Uiso 1 1 calc R . .
C11 C 0.5196(4) 0.8395(3) 0.6709(3) 0.0195(10) Uani 1 1 d . . .
C12 C 0.4677(4) 0.9230(3) 0.6476(3) 0.0177(9) Uani 1 1 d . . .
C13 C 0.5375(4) 1.0071(2) 0.6752(3) 0.0183(9) Uani 1 1 d . . .
H13 H 0.6163 0.9999 0.6612 0.022 Uiso 1 1 calc R . .
C14 C 0.4829(4) 1.0908(3) 0.6323(3) 0.0185(9) Uani 1 1 d . . .
C15 C 0.7326(4) 1.2408(3) 0.6867(3) 0.0217(10) Uani 1 1 d . . .
H15A H 0.6969 1.2935 0.7085 0.026 Uiso 1 1 calc R . .
H15B H 0.7420 1.2540 0.6282 0.026 Uiso 1 1 calc R . .
C16 C 0.8503(4) 1.2208(3) 0.7434(3) 0.0227(10) Uani 1 1 d . . .
H16A H 0.9035 1.2713 0.7396 0.027 Uiso 1 1 calc R . .
H16B H 0.8404 1.2174 0.8030 0.027 Uiso 1 1 calc R . .
C17 C 0.9076(4) 1.1310(3) 0.6354(3) 0.0218(10) Uani 1 1 d . . .
H17A H 0.9421 1.1851 0.6152 0.026 Uiso 1 1 calc R . .
H17B H 0.8272 1.1237 0.6015 0.026 Uiso 1 1 calc R . .
C18 C 0.9796(4) 1.0511(3) 0.6253(3) 0.0226(10) Uani 1 1 d . . .
H18A H 0.9810 1.0414 0.5646 0.027 Uiso 1 1 calc R . .
H18B H 1.0609 1.0589 0.6574 0.027 Uiso 1 1 calc R . .
C19 C 0.9605(4) 0.8916(3) 0.6335(3) 0.0229(10) Uani 1 1 d . . .
H19A H 1.0422 0.8788 0.6622 0.027 Uiso 1 1 calc R . .
H19B H 0.9546 0.8892 0.5712 0.027 Uiso 1 1 calc R . .
C20 C 0.8781(4) 0.8249(3) 0.6602(3) 0.0233(10) Uani 1 1 d . . .
H20A H 0.7976 0.8342 0.6271 0.028 Uiso 1 1 calc R . .
H20B H 0.9026 0.7633 0.6500 0.028 Uiso 1 1 calc R . .
C21 C 0.8130(4) 0.7762(3) 0.7861(3) 0.0195(10) Uani 1 1 d . . .
H21A H 0.8052 0.7988 0.8425 0.023 Uiso 1 1 calc R . .
H21B H 0.8556 0.7188 0.7953 0.023 Uiso 1 1 calc R . .
C22 C 0.6919(4) 0.7586(3) 0.7336(3) 0.0197(10) Uani 1 1 d . . .
H22A H 0.6976 0.7292 0.6795 0.024 Uiso 1 1 calc R . .
H22B H 0.6484 0.7187 0.7651 0.024 Uiso 1 1 calc R . .
C23 C 0.6569(4) 1.0107(3) 0.8224(3) 0.0194(10) Uani 1 1 d . . .
C24 C 0.6576(4) 1.0115(3) 0.9160(3) 0.0258(11) Uani 1 1 d . . .
H24A H 0.5774 1.0169 0.9244 0.039 Uiso 1 1 calc R . .
H24B H 0.7041 1.0622 0.9428 0.039 Uiso 1 1 calc R . .
H24C H 0.6920 0.9558 0.9418 0.039 Uiso 1 1 calc R . .
N1 N 0.5539(3) 1.0156(2) 0.7689(2) 0.0175(8) Uani 1 1 d . . .
O1 O 0.1904(3) 1.0143(2) 0.5423(2) 0.0309(8) Uani 1 1 d . . .
O2 O 0.6594(3) 1.16438(18) 0.6865(2) 0.0215(7) Uani 1 1 d . . .
O3 O 0.9054(3) 1.13969(18) 0.72377(19) 0.0194(7) Uani 1 1 d . . .
O4 O 0.9250(3) 0.97744(19) 0.6584(2) 0.0218(7) Uani 1 1 d . . .
O5 O 0.8823(2) 0.83858(18) 0.74973(19) 0.0184(7) Uani 1 1 d . . .
O6 O 0.6319(3) 0.84232(18) 0.7167(2) 0.0212(7) Uani 1 1 d . . .
O11 O 0.9229(3) 1.1260(2) 0.9240(2) 0.0308(8) Uani 1 1 d . . .
O8 O 1.0308(3) 1.2403(2) 1.0029(2) 0.0314(8) Uani 1 1 d . . .
O9 O 1.0833(3) 1.0903(2) 1.0349(2) 0.0268(7) Uani 1 1 d . . .
O10 O 0.9109(3) 1.1474(2) 1.0663(2) 0.0274(8) Uani 1 1 d . . .
O15 O 0.3489(3) 0.9654(3) 0.8830(3) 0.0460(10) Uani 1 1 d . . .
O12 O 0.3027(3) 1.0558(2) 0.7629(2) 0.0350(9) Uani 1 1 d . . .
O13 O 0.1943(3) 1.0702(2) 0.8694(2) 0.0393(9) Uani 1 1 d . . .
O14 O 0.1734(3) 0.9432(2) 0.7835(2) 0.0299(8) Uani 1 1 d . . .
O7 O 0.7490(3) 1.00443(17) 0.7951(2) 0.0216(7) Uani 1 1 d . . .
Cl1 Cl 0.98730(9) 1.15199(7) 1.00680(6) 0.0179(2) Uani 1 1 d . . .
Cl2 Cl 0.25564(10) 1.00936(7) 0.82602(7) 0.0224(2) Uani 1 1 d . . .
Pb1 Pb 0.949511(13) 0.994231(9) 0.817586(10) 0.01545(7) Uani 1 1 d . . .
H98 H 0.495(5) 1.022(3) 0.797(3) 0.026(13) Uiso 1 1 d . . .

loop_
_atom_site_aniso_label
_atom_site_aniso_U_11
_atom_site_aniso_U_22
_atom_site_aniso_U_33
_atom_site_aniso_U_23
_atom_site_aniso_U_13
_atom_site_aniso_U_12
C1 0.016(2) 0.020(2) 0.021(3) -0.0006(18) -0.0001(19) 0.0026(17)
C2 0.026(3) 0.019(2) 0.034(3) 0.007(2) 0.004(2) 0.0017(19)
C3 0.026(3) 0.024(2) 0.030(3) 0.005(2) 0.001(2) 0.010(2)
C4 0.018(2) 0.032(3) 0.020(3) 0.001(2) -0.003(2) 0.0079(19)
C5 0.020(2) 0.021(2) 0.021(3) -0.0015(18) 0.006(2) 0.0029(18)
C6 0.018(3) 0.032(3) 0.018(2) -0.0013(19) 0.0000(19) 0.0014(19)
C7 0.018(2) 0.024(2) 0.018(2) -0.0001(18) 0.001(2) -0.0023(18)
C8 0.019(2) 0.032(3) 0.018(3) -0.003(2) -0.001(2) -0.0064(19)
C9 0.024(3) 0.026(2) 0.031(3) -0.003(2) 0.004(2) -0.009(2)
C10 0.021(3) 0.020(2) 0.029(3) 0.0003(19) 0.002(2) -0.0050(18)
C11 0.015(2) 0.021(2) 0.022(3) 0.0017(18) 0.0004(19) -0.0020(17)
C12 0.019(2) 0.017(2) 0.018(2) -0.0004(17) 0.0061(19) -0.0031(17)
C13 0.012(2) 0.019(2) 0.023(2) 0.0010(18) 0.0010(18) -0.0033(17)
C14 0.019(2) 0.019(2) 0.017(2) 0.0004(17) 0.0036(19) 0.0007(17)
C15 0.021(2) 0.013(2) 0.030(3) 0.0036(18) 0.003(2) -0.0031(17)
C16 0.022(3) 0.011(2) 0.034(3) -0.0015(19) 0.005(2) 0.0000(17)
C17 0.022(3) 0.021(2) 0.022(3) -0.0011(18) 0.004(2) -0.0024(18)
C18 0.021(3) 0.025(2) 0.022(3) 0.0038(19) 0.005(2) -0.0030(19)
C19 0.027(3) 0.017(2) 0.025(3) -0.0035(18) 0.004(2) 0.0041(19)
C20 0.027(3) 0.021(2) 0.022(3) -0.0044(19) 0.005(2) 0.0008(19)
C21 0.020(2) 0.015(2) 0.023(3) 0.0043(18) 0.002(2) 0.0007(17)
C22 0.020(2) 0.014(2) 0.024(3) 0.0030(18) 0.002(2) 0.0005(17)
C23 0.020(2) 0.012(2) 0.025(3) -0.0001(17) 0.003(2) 0.0000(17)
C24 0.026(3) 0.024(2) 0.026(3) 0.000(2) 0.002(2) -0.0005(19)
N1 0.017(2) 0.0161(18) 0.020(2) 0.0010(15) 0.0036(17) 0.0007(15)
O1 0.0135(18) 0.0373(19) 0.037(2) -0.0016(15) -0.0061(15) 0.0003(14)
O2 0.0168(17) 0.0137(14) 0.0317(19) 0.0049(13) -0.0007(14) -0.0016(12)
O3 0.0210(17) 0.0169(15) 0.0202(17) 0.0014(12) 0.0042(14) 0.0019(12)
O4 0.0274(18) 0.0170(14) 0.0234(18) -0.0003(13) 0.0106(14) -0.0011(13)
O5 0.0166(16) 0.0179(15) 0.0212(17) -0.0006(12) 0.0049(13) 0.0009(12)
O6 0.0159(17) 0.0139(14) 0.0305(19) 0.0014(13) -0.0024(14) 0.0002(12)
O11 0.039(2) 0.0275(17) 0.0199(19) -0.0090(14) -0.0076(15) 0.0112(15)
O8 0.044(2) 0.0206(17) 0.029(2) 0.0031(14) 0.0069(17) -0.0096(15)
O9 0.0239(18) 0.0299(17) 0.0257(19) 0.0075(14) 0.0031(15) 0.0102(14)
O10 0.0302(19) 0.0260(17) 0.0285(19) -0.0005(14) 0.0120(16) 0.0005(14)
O15 0.029(2) 0.058(2) 0.044(3) 0.003(2) -0.0057(18) 0.0089(19)
O12 0.038(2) 0.0258(18) 0.048(2) 0.0033(16) 0.0227(18) -0.0026(15)
O13 0.037(2) 0.0343(19) 0.053(3) -0.0171(17) 0.0240(19) -0.0056(16)
O14 0.0239(19) 0.0228(17) 0.044(2) -0.0053(15) 0.0096(16) -0.0051(14)
O7 0.0195(17) 0.0191(16) 0.0248(18) -0.0002(12) 0.0012(14) -0.0019(12)
Cl1 0.0211(6) 0.0145(5) 0.0174(6) -0.0003(4) 0.0020(4) 0.0013(4)
Cl2 0.0175(5) 0.0234(5) 0.0269(6) -0.0013(4) 0.0059(5) -0.0005(4)
Pb1 0.01370(10) 0.01409(9) 0.01859(10) 0.00009(7) 0.00346(7) 0.00009(6)

loop_
_atom_type_symbol
_atom_type_description
_atom_type_scat_dispersion_real
_atom_type_scat_dispersion_imag
_atom_type_scat_source
C C 0.0033 0.0016 'International Tables Vol C Tables 4.2.6.8 and 6.1.1.4'
H H 0.0000 0.0000 'International Tables Vol C Tables 4.2.6.8 and 6.1.1.4'
N N 0.0061 0.0033 'International Tables Vol C Tables 4.2.6.8 and 6.1.1.4'
O O 0.0106 0.0060 'International Tables Vol C Tables 4.2.6.8 and 6.1.1.4'
Cl Cl 0.1484 0.1585 'International Tables Vol C Tables 4.2.6.8 and 6.1.1.4'
Pb Pb -3.3944 10.1111 'International Tables Vol C Tables 4.2.6.8 and 6.1.1.4'

loop_
_geom_angle_atom_site_label_1
_geom_angle_atom_site_label_2
_geom_angle_atom_site_label_3
_geom_angle
_geom_angle_site_symmetry_1
_geom_angle_site_symmetry_3
_geom_angle_publ_flag
O2 C1 C2 124.2(4) . . ?
O2 C1 C14 114.9(4) . . ?
C2 C1 C14 120.9(4) . . ?
C1 C2 C3 119.7(4) . . ?
C1 C2 H2 120.2 . . ?
C3 C2 H2 120.2 . . ?
C4 C3 C2 120.6(4) . . ?
C4 C3 H3 119.7 . . ?
C2 C3 H3 119.7 . . ?
C3 C4 C5 120.0(4) . . ?
C3 C4 H4 120.0 . . ?
C5 C4 H4 120.0 . . ?
C4 C5 C14 120.8(4) . . ?
C4 C5 C6 118.5(4) . . ?
C14 C5 C6 120.7(4) . . ?
O1 C6 C5 121.2(4) . . ?
O1 C6 C7 120.5(4) . . ?
C5 C6 C7 118.3(4) . . ?
C12 C7 C8 120.9(4) . . ?
C12 C7 C6 120.3(4) . . ?
C8 C7 C6 118.8(4) . . ?
C9 C8 C7 119.5(4) . . ?
C9 C8 H8 120.2 . . ?
C7 C8 H8 120.2 . . ?
C8 C9 C10 120.7(4) . . ?
C8 C9 H9 119.7 . . ?
C10 C9 H9 119.7 . . ?
C9 C10 C11 120.3(4) . . ?
C9 C10 H10 119.8 . . ?
C11 C10 H10 119.8 . . ?
O6 C11 C10 124.4(4) . . ?
O6 C11 C12 115.4(4) . . ?
C10 C11 C12 120.2(4) . . ?
C7 C12 C11 118.4(4) . . ?
C7 C12 C13 122.5(4) . . ?
C11 C12 C13 119.0(4) . . ?
N1 C13 C14 110.2(3) . . ?
N1 C13 C12 108.4(3) . . ?
C14 C13 C12 114.0(4) . . ?
N1 C13 H13 108.0 . . ?
C14 C13 H13 108.0 . . ?
C12 C13 H13 108.0 . . ?
C5 C14 C1 117.9(4) . . ?
C5 C14 C13 122.1(4) . . ?
C1 C14 C13 120.0(4) . . ?
O2 C15 C16 108.1(3) . . ?
O2 C15 H15A 110.1 . . ?
C16 C15 H15A 110.1 . . ?
O2 C15 H15B 110.1 . . ?
C16 C15 H15B 110.1 . . ?
H15A C15 H15B 108.4 . . ?
O3 C16 C15 115.3(4) . . ?
O3 C16 H16A 108.4 . . ?
C15 C16 H16A 108.4 . . ?
O3 C16 H16B 108.4 . . ?
C15 C16 H16B 108.4 . . ?
H16A C16 H16B 107.5 . . ?
O3 C17 C18 107.9(4) . . ?
O3 C17 H17A 110.1 . . ?
C18 C17 H17A 110.1 . . ?
O3 C17 H17B 110.1 . . ?
C18 C17 H17B 110.1 . . ?
H17A C17 H17B 108.4 . . ?
O4 C18 C17 105.9(4) . . ?
O4 C18 H18A 110.6 . . ?
C17 C18 H18A 110.6 . . ?
O4 C18 H18B 110.6 . . ?
C17 C18 H18B 110.6 . . ?
H18A C18 H18B 108.7 . . ?
O4 C19 C20 106.0(3) . . ?
O4 C19 H19A 110.5 . . ?
C20 C19 H19A 110.5 . . ?
O4 C19 H19B 110.5 . . ?
C20 C19 H19B 110.5 . . ?
H19A C19 H19B 108.7 . . ?
O5 C20 C19 107.4(4) . . ?
O5 C20 H20A 110.2 . . ?
C19 C20 H20A 110.2 . . ?
O5 C20 H20B 110.2 . . ?
C19 C20 H20B 110.2 . . ?
H20A C20 H20B 108.5 . . ?
O5 C21 C22 115.3(3) . . ?
O5 C21 H21A 108.4 . . ?
C22 C21 H21A 108.4 . . ?
O5 C21 H21B 108.4 . . ?
C22 C21 H21B 108.4 . . ?
H21A C21 H21B 107.5 . . ?
O6 C22 C21 108.5(3) . . ?
O6 C22 H22A 110.0 . . ?
C21 C22 H22A 110.0 . . ?
O6 C22 H22B 110.0 . . ?
C21 C22 H22B 110.0 . . ?
H22A C22 H22B 108.4 . . ?
O7 C23 N1 120.6(4) . . ?
O7 C23 C24 121.8(4) . . ?
N1 C23 C24 117.6(4) . . ?
C23 C24 H24A 109.5 . . ?
C23 C24 H24B 109.5 . . ?
H24A C24 H24B 109.5 . . ?
C23 C24 H24C 109.5 . . ?
H24A C24 H24C 109.5 . . ?
H24B C24 H24C 109.5 . . ?
C23 N1 C13 124.1(4) . . ?
C23 N1 H98 111(3) . . ?
C13 N1 H98 125(3) . . ?
C1 O2 C15 116.5(3) . . ?
C17 O3 C16 113.2(3) . . ?
C17 O3 Pb1 116.7(2) . . ?
C16 O3 Pb1 128.0(3) . . ?
C18 O4 C19 114.3(3) . . ?
C18 O4 Pb1 109.5(2) . . ?
C19 O4 Pb1 113.2(2) . . ?
C21 O5 C20 114.1(3) . . ?
C21 O5 Pb1 123.6(2) . . ?
C20 O5 Pb1 119.0(2) . . ?
C11 O6 C22 116.9(3) . . ?
Cl1 O11 Pb1 133.10(18) . . ?
C23 O7 Pb1 151.0(3) . . ?
O8 Cl1 O10 110.50(19) . . ?
O8 Cl1 O11 109.5(2) . . ?
O10 Cl1 O11 108.9(2) . . ?
O8 Cl1 O9 110.2(2) . . ?
O10 Cl1 O9 108.04(19) . . ?
O11 Cl1 O9 109.71(19) . . ?
O13 Cl2 O15 112.0(2) . . ?
O13 Cl2 O12 109.9(2) . . ?
O15 Cl2 O12 108.9(2) . . ?
O13 Cl2 O14 108.4(2) . . ?
O15 Cl2 O14 109.2(2) . . ?
O12 Cl2 O14 108.3(2) . . ?
O7 Pb1 O4 87.17(11) . . ?
O7 Pb1 O5 77.67(9) . . ?
O4 Pb1 O5 61.97(9) . . ?
O7 Pb1 O3 77.51(10) . . ?
O4 Pb1 O3 62.39(9) . . ?
O5 Pb1 O3 119.38(9) . . ?
O7 Pb1 O11 78.52(10) . . ?
O4 Pb1 O11 135.86(9) . . ?
O5 Pb1 O11 149.05(10) . . ?
O3 Pb1 O11 73.75(9) . . ?

loop_
_geom_bond_atom_site_label_1
_geom_bond_atom_site_label_2
_geom_bond_distance
_geom_bond_site_symmetry_2
_geom_bond_publ_flag
C1 O2 1.367(5) . ?
C1 C2 1.390(6) . ?
C1 C14 1.410(6) . ?
C2 C3 1.394(7) . ?
C2 H2 0.9500 . ?
C3 C4 1.372(7) . ?
C3 H3 0.9500 . ?
C4 C5 1.399(6) . ?
C4 H4 0.9500 . ?
C5 C14 1.403(6) . ?
C5 C6 1.478(6) . ?
C6 O1 1.224(6) . ?
C6 C7 1.484(6) . ?
C7 C12 1.394(6) . ?
C7 C8 1.403(6) . ?
C8 C9 1.371(6) . ?
C8 H8 0.9500 . ?
C9 C10 1.383(6) . ?
C9 H9 0.9500 . ?
C10 C11 1.387(6) . ?
C10 H10 0.9500 . ?
C11 O6 1.366(5) . ?
C11 C12 1.408(6) . ?
C12 C13 1.517(5) . ?
C13 N1 1.483(6) . ?
C13 C14 1.508(6) . ?
C13 H13 1.0000 . ?
C15 O2 1.430(5) . ?
C15 C16 1.514(6) . ?
C15 H15A 0.9900 . ?
C15 H15B 0.9900 . ?
C16 O3 1.442(5) . ?
C16 H16A 0.9900 . ?
C16 H16B 0.9900 . ?
C17 O3 1.432(5) . ?
C17 C18 1.492(6) . ?
C17 H17A 0.9900 . ?
C17 H17B 0.9900 . ?
C18 O4 1.433(5) . ?
C18 H18A 0.9900 . ?
C18 H18B 0.9900 . ?
C19 O4 1.435(5) . ?
C19 C20 1.511(6) . ?
C19 H19A 0.9900 . ?
C19 H19B 0.9900 . ?
C20 O5 1.444(5) . ?
C20 H20A 0.9900 . ?
C20 H20B 0.9900 . ?
C21 O5 1.439(5) . ?
C21 C22 1.513(6) . ?
C21 H21A 0.9900 . ?
C21 H21B 0.9900 . ?
C22 O6 1.436(5) . ?
C22 H22A 0.9900 . ?
C22 H22B 0.9900 . ?
C23 O7 1.250(6) . ?
C23 N1 1.329(6) . ?
C23 C24 1.502(7) . ?
C24 H24A 0.9800 . ?
C24 H24B 0.9800 . ?
C24 H24C 0.9800 . ?
N1 H98 0.90(6) . ?
O3 Pb1 2.640(3) . ?
O4 Pb1 2.528(3) . ?
O5 Pb1 2.626(3) . ?
O11 Cl1 1.440(3) . ?
O11 Pb1 2.673(3) . ?
O8 Cl1 1.424(3) . ?
O9 Cl1 1.452(3) . ?
O10 Cl1 1.440(3) . ?
O15 Cl2 1.430(4) . ?
O12 Cl2 1.431(3) . ?
O13 Cl2 1.428(3) . ?
O14 Cl2 1.450(3) . ?
O7 Pb1 2.303(3) . ?
